data_7017935
loop_
_publ_author_name
'Wirth, Stefan'
'Barth, Florian'
'Lorenz, Ingo-Peter'

_publ_section_title
;
 1,4-Bis(4-nitrosophenyl)piperazine: novel bridging ligand in dinuclear
 complexes of rhodium(iii) and iridium(iii).
;
_journal_issue 7
_journal_name_full 'Dalton transactions (Cambridge, England : 2003)'
_journal_page_first 2176
_journal_page_last 2186
_journal_paper_doi 10.1039/c1dt11696g
_journal_volume 41
_journal_year 2012
_chemical_formula_moiety 'C36 H46 Cl4 N4 O2 Rh2, 2(C3 H7 N O)'
_chemical_formula_sum 'C42 H60 Cl4 N6 O4 Rh2'
_chemical_formula_weight 1060.586
_chemical_name_systematic
;
[my2-(1,4-bis(4-nitrosophenyl)piperazin-N,N)bis
(dichlorido-(eta5-pentamethyl-cyclopentadienyl)-rhodium(III))]
;
_space_group_IT_number 14
_symmetry_cell_setting monoclinic
_symmetry_Int_Tables_number 14
_symmetry_space_group_name_Hall '-P 2ybc'
_symmetry_space_group_name_H-M 'P 1 21/c 1'
_atom_sites_solution_hydrogens geom
_atom_sites_solution_primary direct
_atom_sites_solution_secondary difmap
_audit_creation_date 02-Nov-09
_audit_creation_method SHELXL-97
_cell_angle_alpha 90.00
_cell_angle_beta 114.5480(10)
_cell_angle_gamma 90.00
_cell_formula_units_Z 2
_cell_length_a 17.5069(4)
_cell_length_b 8.6876(2)
_cell_length_c 16.3948(4)
_cell_measurement_reflns_used 9766
_cell_measurement_temperature 200(2)
_cell_measurement_theta_max 27.485
_cell_measurement_theta_min 3.134
_cell_volume 2268.15(9)
_computing_cell_refinement 'HKL Scalepack (Otwinowski & Minor 1997)'
_computing_data_collection 'Collect (Bruker AXS BV, 1997-2004)'
_computing_data_reduction 'HKL Denzo and Scalepack (Otwinowski & Minor 1997)'
_computing_molecular_graphics
;
Ortep-3 for Windows: L. J. Farrugia, J. Appl. Cryst. 1997, 30, 565
;
_computing_structure_refinement 'SHELXL-97 (Sheldrick, 1997)'
_computing_structure_solution 'SHELXS-97 (Sheldrick, 1990)'
_diffrn_ambient_temperature 200(2)
_diffrn_detector_area_resol_mean 9
_diffrn_measured_fraction_theta_full 0.997
_diffrn_measured_fraction_theta_max 0.997
_diffrn_measurement_device '95mm CCD camera on \k-goniostat'
_diffrn_measurement_device_type KappaCCD
_diffrn_measurement_method 'CCD; rotation images; thick slices'
_diffrn_radiation_collimation 0.25
_diffrn_radiation_monochromator graphite
_diffrn_radiation_probe x-ray
_diffrn_radiation_type MoK\a
_diffrn_radiation_wavelength 0.71073
_diffrn_reflns_av_R_equivalents 0.0450
_diffrn_reflns_av_sigmaI/netI 0.0417
_diffrn_reflns_limit_h_max 22
_diffrn_reflns_limit_h_min -22
_diffrn_reflns_limit_k_max 11
_diffrn_reflns_limit_k_min -11
_diffrn_reflns_limit_l_max 21
_diffrn_reflns_limit_l_min -21
_diffrn_reflns_number 18090
_diffrn_reflns_theta_full 27.49
_diffrn_reflns_theta_max 27.49
_diffrn_reflns_theta_min 3.23
_diffrn_source 'rotating anode X-ray tube'
_diffrn_source_current 55.00
_diffrn_source_power 3.025
_diffrn_source_voltage 55.00
_exptl_absorpt_coefficient_mu 1.011
_exptl_absorpt_correction_type none
_exptl_crystal_colour red
_exptl_crystal_density_diffrn 1.55296
_exptl_crystal_density_method 'not measured'
_exptl_crystal_description platelet
_exptl_crystal_F_000 1088
_exptl_crystal_recrystallization_method 'slow isothermic diffusion of n-pentane into a nearly saturated solution in DMF'
_exptl_crystal_size_max 0.08
_exptl_crystal_size_mid 0.07
_exptl_crystal_size_min 0.02
_refine_diff_density_max 0.909
_refine_diff_density_min -0.597
_refine_diff_density_rms 0.085
_refine_ls_extinction_method none
_refine_ls_goodness_of_fit_ref 1.069
_refine_ls_hydrogen_treatment constr
_refine_ls_matrix_type full
_refine_ls_number_parameters 264
_refine_ls_number_reflns 5187
_refine_ls_number_restraints 0
_refine_ls_restrained_S_all 1.069
_refine_ls_R_factor_all 0.0523
_refine_ls_R_factor_gt 0.0325
_refine_ls_shift/su_max 0.001
_refine_ls_shift/su_mean 0.000
_refine_ls_structure_factor_coef Fsqd
_refine_ls_weighting_details 'calc w=1/[\s^2^(Fo^2^)+(0.0252P)^2^+1.5807P] where P=(Fo^2^+2Fc^2^)/3'
_refine_ls_weighting_scheme calc
_refine_ls_wR_factor_gt 0.0644
_refine_ls_wR_factor_ref 0.0712
_reflns_number_gt 4034
_reflns_number_total 5187
_reflns_threshold_expression >2sigma(I)
_cod_data_source_file c1dt11696g.txt
_cod_data_source_block 8a_CCDC-000000
_cod_original_sg_symbol_Hall -P2ybc
_cod_original_sg_symbol_H-M 'P 21/c'
_cod_database_code 7017935
_kl_diffrn_measurement_scan_angle phi/omega-scan
_kl_diffrn_measurement_scan_step_degree 2.0
_kl_diffrn_measurement_scan_time_per_degree 40
_kl_diffrn_measurement_detector_distance 30

loop_
_symmetry_equiv_pos_as_xyz
'x, y, z'
'-x, y+1/2, -z+1/2'
'-x, -y, -z'
'x, -y-1/2, z-1/2'

loop_
_atom_site_label
_atom_site_type_symbol
_atom_site_fract_x
_atom_site_fract_y
_atom_site_fract_z
_atom_site_U_iso_or_equiv
_atom_site_adp_type
_atom_site_occupancy
_atom_site_symmetry_multiplicity
_atom_site_calc_flag
_atom_site_refinement_flags
Rh1 Rh 0.324587(12) 0.53681(2) 0.255915(13) 0.02272(7) Uani 1 1 d .
Cl1 Cl 0.35475(5) 0.79922(8) 0.23544(5) 0.03623(17) Uani 1 1 d .
Cl2 Cl 0.17676(4) 0.58539(8) 0.16379(4) 0.03337(16) Uani 1 1 d .
O1 O 0.38081(12) 0.6913(3) 0.42511(13) 0.0416(5) Uani 1 1 d .
N1 N 0.07979(14) 0.4627(3) 0.50195(16) 0.0326(5) Uani 1 1 d .
N2 N 0.32068(13) 0.6099(3) 0.37605(14) 0.0270(5) Uani 1 1 d .
C1 C 0.13934(16) 0.4947(3) 0.47185(17) 0.0257(6) Uani 1 1 d .
C2 C 0.20611(16) 0.5991(3) 0.51974(17) 0.0273(6) Uani 1 1 d .
H2 H 0.2090 0.6455 0.5734 0.033 Uiso 1 1 calc R
C3 C 0.26515(16) 0.6326(3) 0.48942(17) 0.0277(6) Uani 1 1 d .
H3 H 0.3097 0.7006 0.5230 0.033 Uiso 1 1 calc R
C4 C 0.26217(16) 0.5691(3) 0.40912(17) 0.0250(6) Uani 1 1 d .
C5 C 0.19791(16) 0.4646(3) 0.36242(17) 0.0257(5) Uani 1 1 d .
H5 H 0.1951 0.4203 0.3082 0.031 Uiso 1 1 calc R
C6 C 0.13930(17) 0.4254(3) 0.39350(17) 0.0270(6) Uani 1 1 d .
H6 H 0.0979 0.3505 0.3622 0.032 Uiso 1 1 calc R
C7 C 0.00628(19) 0.3657(3) 0.4540(2) 0.0402(7) Uani 1 1 d .
H7A H 0.0034 0.2832 0.4943 0.048 Uiso 1 1 calc R
H7B H 0.0114 0.3167 0.4020 0.048 Uiso 1 1 calc R
C8 C 0.07300(18) 0.5386(4) 0.57806(18) 0.0360(7) Uani 1 1 d .
H8A H 0.1225 0.6055 0.6089 0.043 Uiso 1 1 calc R
H8B H 0.0718 0.4603 0.6214 0.043 Uiso 1 1 calc R
C9 C 0.39357(18) 0.3323(3) 0.31914(19) 0.0329(7) Uani 1 1 d .
C10 C 0.44665(17) 0.4380(3) 0.29855(18) 0.0308(6) Uani 1 1 d .
C11 C 0.41183(17) 0.4518(3) 0.20184(18) 0.0278(6) Uani 1 1 d .
C12 C 0.33694(17) 0.3650(3) 0.16487(18) 0.0311(6) Uani 1 1 d .
C13 C 0.32493(18) 0.2912(3) 0.2378(2) 0.0338(7) Uani 1 1 d .
C14 C 0.4090(2) 0.2730(4) 0.4104(2) 0.0579(10) Uani 1 1 d .
H14A H 0.3572 0.2806 0.4194 0.087 Uiso 1 1 calc R
H14B H 0.4531 0.3345 0.4560 0.087 Uiso 1 1 calc R
H14C H 0.4268 0.1652 0.4155 0.087 Uiso 1 1 calc R
C15 C 0.52554(18) 0.5122(4) 0.3624(2) 0.0474(8) Uani 1 1 d .
H15A H 0.5343 0.4878 0.4240 0.071 Uiso 1 1 calc R
H15B H 0.5212 0.6240 0.3537 0.071 Uiso 1 1 calc R
H15C H 0.5731 0.4737 0.3514 0.071 Uiso 1 1 calc R
C16 C 0.4512(2) 0.5404(4) 0.1517(2) 0.0450(8) Uani 1 1 d .
H16A H 0.5002 0.4842 0.1530 0.068 Uiso 1 1 calc R
H16B H 0.4689 0.6415 0.1797 0.068 Uiso 1 1 calc R
H16C H 0.4104 0.5538 0.0894 0.068 Uiso 1 1 calc R
C17 C 0.2808(2) 0.3446(4) 0.0675(2) 0.0527(9) Uani 1 1 d .
H17A H 0.2922 0.4261 0.0327 0.079 Uiso 1 1 calc R
H17B H 0.2220 0.3504 0.0588 0.079 Uiso 1 1 calc R
H17C H 0.2915 0.2440 0.0473 0.079 Uiso 1 1 calc R
C18 C 0.2560(2) 0.1811(4) 0.2266(3) 0.0567(10) Uani 1 1 d .
H18A H 0.2701 0.0794 0.2109 0.085 Uiso 1 1 calc R
H18B H 0.2036 0.2174 0.1786 0.085 Uiso 1 1 calc R
H18C H 0.2491 0.1742 0.2827 0.085 Uiso 1 1 calc R
O2 O -0.02330(15) 0.6912(3) 0.28782(17) 0.0583(6) Uani 1 1 d .
N3 N 0.08493(16) 0.8608(3) 0.33860(17) 0.0385(6) Uani 1 1 d .
C19 C 0.0428(2) 0.7417(4) 0.2899(2) 0.0433(8) Uani 1 1 d .
H19 H 0.0658 0.6915 0.2537 0.052 Uiso 1 1 calc R
C20 C 0.0546(2) 0.9454(4) 0.3956(3) 0.0554(9) Uani 1 1 d .
H20A H -0.0028 0.9127 0.3829 0.083 Uiso 1 1 calc R
H20B H 0.0550 1.0559 0.3837 0.083 Uiso 1 1 calc R
H20C H 0.0912 0.9248 0.4586 0.083 Uiso 1 1 calc R
C21 C 0.1604(2) 0.9170(4) 0.3326(2) 0.0512(9) Uani 1 1 d .
H21A H 0.1730 0.8527 0.2907 0.077 Uiso 1 1 calc R
H21B H 0.2074 0.9127 0.3920 0.077 Uiso 1 1 calc R
H21C H 0.1517 1.0237 0.3111 0.077 Uiso 1 1 calc R

loop_
_atom_site_aniso_label
_atom_site_aniso_U_11
_atom_site_aniso_U_22
_atom_site_aniso_U_33
_atom_site_aniso_U_23
_atom_site_aniso_U_13
_atom_site_aniso_U_12
Rh1 0.02218(11) 0.02322(11) 0.02371(11) 0.00072(9) 0.01048(9) 0.00124(9)
Cl1 0.0400(4) 0.0266(3) 0.0414(4) 0.0038(3) 0.0162(3) -0.0020(3)
Cl2 0.0252(3) 0.0422(4) 0.0306(4) 0.0044(3) 0.0095(3) 0.0035(3)
O1 0.0325(12) 0.0577(14) 0.0356(12) -0.0127(10) 0.0152(10) -0.0136(10)
N1 0.0309(13) 0.0355(13) 0.0370(13) -0.0107(11) 0.0197(11) -0.0054(11)
N2 0.0226(12) 0.0293(12) 0.0276(12) -0.0023(10) 0.0089(10) -0.0006(10)
C1 0.0239(13) 0.0277(14) 0.0254(13) 0.0033(11) 0.0100(11) 0.0056(10)
C2 0.0268(14) 0.0322(14) 0.0234(13) -0.0048(11) 0.0110(11) 0.0018(11)
C3 0.0247(14) 0.0316(15) 0.0246(13) -0.0033(11) 0.0078(11) 0.0007(11)
C4 0.0240(14) 0.0274(14) 0.0237(13) 0.0006(10) 0.0101(11) 0.0027(10)
C5 0.0312(14) 0.0254(13) 0.0215(13) -0.0011(11) 0.0118(11) 0.0034(12)
C6 0.0279(14) 0.0262(14) 0.0259(14) -0.0027(11) 0.0102(12) -0.0013(11)
C7 0.0426(18) 0.0367(17) 0.0545(19) -0.0194(15) 0.0332(16) -0.0124(14)
C8 0.0340(16) 0.0515(18) 0.0274(14) -0.0093(14) 0.0177(13) -0.0118(14)
C9 0.0393(17) 0.0297(15) 0.0364(16) 0.0096(12) 0.0225(14) 0.0164(13)
C10 0.0245(14) 0.0353(16) 0.0323(15) -0.0010(12) 0.0117(12) 0.0076(12)
C11 0.0294(14) 0.0264(14) 0.0332(14) 0.0016(12) 0.0186(12) 0.0047(12)
C12 0.0329(16) 0.0302(15) 0.0313(15) -0.0058(12) 0.0143(13) 0.0042(12)
C13 0.0384(17) 0.0207(13) 0.0495(18) -0.0011(13) 0.0255(15) 0.0000(12)
C14 0.077(3) 0.062(2) 0.049(2) 0.0259(18) 0.040(2) 0.038(2)
C15 0.0247(16) 0.062(2) 0.0457(19) -0.0153(16) 0.0052(14) 0.0076(14)
C16 0.0482(19) 0.0451(19) 0.056(2) 0.0092(16) 0.0356(17) 0.0074(16)
C17 0.050(2) 0.063(2) 0.0364(18) -0.0177(16) 0.0097(16) 0.0037(17)
C18 0.060(2) 0.0275(17) 0.100(3) -0.0110(18) 0.051(2) -0.0097(15)
O2 0.0461(15) 0.0533(15) 0.0648(16) 0.0077(12) 0.0124(13) -0.0096(12)
N3 0.0427(15) 0.0347(14) 0.0392(14) 0.0060(11) 0.0180(12) 0.0022(12)
C19 0.050(2) 0.0395(18) 0.0332(17) 0.0075(14) 0.0102(15) 0.0041(16)
C20 0.067(2) 0.050(2) 0.059(2) -0.0018(17) 0.036(2) 0.0039(18)
C21 0.045(2) 0.049(2) 0.059(2) 0.0151(17) 0.0208(17) -0.0013(16)

loop_
_atom_type_symbol
_atom_type_description
_atom_type_scat_dispersion_real
_atom_type_scat_dispersion_imag
_atom_type_scat_source
C C 0.0033 0.0016 'International Tables Vol C Tables 4.2.6.8 and 6.1.1.4'
H H 0.0000 0.0000 'International Tables Vol C Tables 4.2.6.8 and 6.1.1.4'
N N 0.0061 0.0033 'International Tables Vol C Tables 4.2.6.8 and 6.1.1.4'
O O 0.0106 0.0060 'International Tables Vol C Tables 4.2.6.8 and 6.1.1.4'
Cl Cl 0.1484 0.1585 'International Tables Vol C Tables 4.2.6.8 and 6.1.1.4'
Rh Rh -1.1178 0.9187 'International Tables Vol C Tables 4.2.6.8 and 6.1.1.4'

loop_
_exptl_crystal_face_index_h
_exptl_crystal_face_index_k
_exptl_crystal_face_index_l
_exptl_crystal_face_perp_dist
0 0 1 0.015000
0 0 -1 0.005000
-18 -17 9 0.038000
4 3 -2 0.032000
-10 9 4 0.058000
5 -4 -2 0.025000
13 1 -6 0.029000
-10 1 5 0.088000

loop_
_geom_angle_atom_site_label_1
_geom_angle_atom_site_label_2
_geom_angle_atom_site_label_3
_geom_angle
_geom_angle_site_symmetry_1
_geom_angle_site_symmetry_3
N2 Rh1 C10 103.48(9) . .
N2 Rh1 C13 115.59(10) . .
C10 Rh1 C13 65.61(11) . .
N2 Rh1 C9 91.62(9) . .
C10 Rh1 C9 39.31(11) . .
C13 Rh1 C9 38.47(11) . .
N2 Rh1 C12 154.12(10) . .
C10 Rh1 C12 65.09(10) . .
C13 Rh1 C12 38.97(10) . .
C9 Rh1 C12 64.58(10) . .
N2 Rh1 C11 141.55(9) . .
C10 Rh1 C11 39.13(10) . .
C13 Rh1 C11 64.40(10) . .
C9 Rh1 C11 64.60(10) . .
C12 Rh1 C11 37.70(10) . .
N2 Rh1 Cl1 86.47(6) . .
C10 Rh1 Cl1 100.35(8) . .
C13 Rh1 Cl1 155.51(8) . .
C9 Rh1 Cl1 137.70(8) . .
C12 Rh1 Cl1 117.68(8) . .
C11 Rh1 Cl1 91.88(7) . .
N2 Rh1 Cl2 95.12(6) . .
C10 Rh1 Cl2 159.46(8) . .
C13 Rh1 Cl2 98.60(8) . .
C9 Rh1 Cl2 132.91(8) . .
C12 Rh1 Cl2 94.37(8) . .
C11 Rh1 Cl2 123.30(7) . .
Cl1 Rh1 Cl2 89.28(3) . .
C1 N1 C8 124.6(2) . .
C1 N1 C7 124.1(2) . .
C8 N1 C7 110.7(2) . .
O1 N2 C4 117.1(2) . .
O1 N2 Rh1 115.45(16) . .
C4 N2 Rh1 127.31(17) . .
N1 C1 C6 122.1(2) . .
N1 C1 C2 120.5(2) . .
C6 C1 C2 117.4(2) . .
C3 C2 C1 120.7(2) . .
C3 C2 H2 119.6 . .
C1 C2 H2 119.6 . .
C2 C3 C4 121.5(2) . .
C2 C3 H3 119.3 . .
C4 C3 H3 119.3 . .
N2 C4 C5 120.5(2) . .
N2 C4 C3 121.2(2) . .
C5 C4 C3 118.3(2) . .
C6 C5 C4 121.0(2) . .
C6 C5 H5 119.5 . .
C4 C5 H5 119.5 . .
C5 C6 C1 120.9(2) . .
C5 C6 H6 119.5 . .
C1 C6 H6 119.5 . .
N1 C7 C8 110.2(2) . 3_566
N1 C7 H7A 109.6 . .
C8 C7 H7A 109.6 3_566 .
N1 C7 H7B 109.6 . .
C8 C7 H7B 109.6 3_566 .
H7A C7 H7B 108.1 . .
N1 C8 C7 109.9(2) . 3_566
N1 C8 H8A 109.7 . .
C7 C8 H8A 109.7 3_566 .
N1 C8 H8B 109.7 . .
C7 C8 H8B 109.7 3_566 .
H8A C8 H8B 108.2 . .
C13 C9 C10 108.5(2) . .
C13 C9 C14 125.6(3) . .
C10 C9 C14 125.9(3) . .
C13 C9 Rh1 70.70(15) . .
C10 C9 Rh1 69.49(15) . .
C14 C9 Rh1 126.6(2) . .
C9 C10 C11 106.8(2) . .
C9 C10 C15 127.6(3) . .
C11 C10 C15 125.4(3) . .
C9 C10 Rh1 71.20(15) . .
C11 C10 Rh1 72.49(15) . .
C15 C10 Rh1 124.5(2) . .
C12 C11 C10 108.6(2) . .
C12 C11 C16 126.8(3) . .
C10 C11 C16 124.5(3) . .
C12 C11 Rh1 71.00(14) . .
C10 C11 Rh1 68.38(14) . .
C16 C11 Rh1 127.6(2) . .
C11 C12 C13 108.0(2) . .
C11 C12 C17 127.0(3) . .
C13 C12 C17 124.9(3) . .
C11 C12 Rh1 71.30(15) . .
C13 C12 Rh1 69.40(15) . .
C17 C12 Rh1 127.0(2) . .
C9 C13 C12 107.9(2) . .
C9 C13 C18 127.2(3) . .
C12 C13 C18 124.7(3) . .
C9 C13 Rh1 70.82(15) . .
C12 C13 Rh1 71.63(15) . .
C18 C13 Rh1 127.2(2) . .
C9 C14 H14A 109.5 . .
C9 C14 H14B 109.5 . .
H14A C14 H14B 109.5 . .
C9 C14 H14C 109.5 . .
H14A C14 H14C 109.5 . .
H14B C14 H14C 109.5 . .
C10 C15 H15A 109.5 . .
C10 C15 H15B 109.5 . .
H15A C15 H15B 109.5 . .
C10 C15 H15C 109.5 . .
H15A C15 H15C 109.5 . .
H15B C15 H15C 109.5 . .
C11 C16 H16A 109.5 . .
C11 C16 H16B 109.5 . .
H16A C16 H16B 109.5 . .
C11 C16 H16C 109.5 . .
H16A C16 H16C 109.5 . .
H16B C16 H16C 109.5 . .
C12 C17 H17A 109.5 . .
C12 C17 H17B 109.5 . .
H17A C17 H17B 109.5 . .
C12 C17 H17C 109.5 . .
H17A C17 H17C 109.5 . .
H17B C17 H17C 109.5 . .
C13 C18 H18A 109.5 . .
C13 C18 H18B 109.5 . .
H18A C18 H18B 109.5 . .
C13 C18 H18C 109.5 . .
H18A C18 H18C 109.5 . .
H18B C18 H18C 109.5 . .
C19 N3 C21 121.1(3) . .
C19 N3 C20 121.4(3) . .
C21 N3 C20 117.4(3) . .
O2 C19 N3 125.3(3) . .
O2 C19 H19 117.3 . .
N3 C19 H19 117.3 . .
N3 C20 H20A 109.5 . .
N3 C20 H20B 109.5 . .
H20A C20 H20B 109.5 . .
N3 C20 H20C 109.5 . .
H20A C20 H20C 109.5 . .
H20B C20 H20C 109.5 . .
N3 C21 H21A 109.5 . .
N3 C21 H21B 109.5 . .
H21A C21 H21B 109.5 . .
N3 C21 H21C 109.5 . .
H21A C21 H21C 109.5 . .
H21B C21 H21C 109.5 . .

loop_
_geom_bond_atom_site_label_1
_geom_bond_atom_site_label_2
_geom_bond_distance
_geom_bond_site_symmetry_2
Rh1 N2 2.097(2) .
Rh1 C10 2.133(3) .
Rh1 C13 2.155(3) .
Rh1 C9 2.156(3) .
Rh1 C12 2.184(3) .
Rh1 C11 2.188(2) .
Rh1 Cl1 2.3950(7) .
Rh1 Cl2 2.4308(7) .
O1 N2 1.246(3) .
N1 C1 1.355(3) .
N1 C8 1.459(3) .
N1 C7 1.464(4) .
N2 C4 1.389(3) .
C1 C6 1.419(4) .
C1 C2 1.429(4) .
C2 C3 1.352(4) .
C2 H2 0.9500 .
C3 C4 1.408(3) .
C3 H3 0.9500 .
C4 C5 1.400(4) .
C5 C6 1.365(4) .
C5 H5 0.9500 .
C6 H6 0.9500 .
C7 C8 1.513(4) 3_566
C7 H7A 0.9900 .
C7 H7B 0.9900 .
C8 C7 1.513(4) 3_566
C8 H8A 0.9900 .
C8 H8B 0.9900 .
C9 C13 1.420(4) .
C9 C10 1.443(4) .
C9 C14 1.497(4) .
C10 C11 1.448(4) .
C10 C15 1.489(4) .
C11 C12 1.413(4) .
C11 C16 1.488(4) .
C12 C13 1.448(4) .
C12 C17 1.497(4) .
C13 C18 1.489(4) .
C14 H14A 0.9800 .
C14 H14B 0.9800 .
C14 H14C 0.9800 .
C15 H15A 0.9800 .
C15 H15B 0.9800 .
C15 H15C 0.9800 .
C16 H16A 0.9800 .
C16 H16B 0.9800 .
C16 H16C 0.9800 .
C17 H17A 0.9800 .
C17 H17B 0.9800 .
C17 H17C 0.9800 .
C18 H18A 0.9800 .
C18 H18B 0.9800 .
C18 H18C 0.9800 .
O2 C19 1.224(4) .
N3 C19 1.329(4) .
N3 C21 1.450(4) .
N3 C20 1.451(4) .
C19 H19 0.9500 .
C20 H20A 0.9800 .
C20 H20B 0.9800 .
C20 H20C 0.9800 .
C21 H21A 0.9800 .
C21 H21B 0.9800 .
C21 H21C 0.9800 .

loop_
_geom_torsion_atom_site_label_1
_geom_torsion_atom_site_label_2
_geom_torsion_atom_site_label_3
_geom_torsion_atom_site_label_4
_geom_torsion
_geom_torsion_site_symmetry_4
C10 Rh1 N2 O1 51.5(2) .
C13 Rh1 N2 O1 120.7(2) .
C9 Rh1 N2 O1 89.4(2) .
C12 Rh1 N2 O1 111.7(3) .
C11 Rh1 N2 O1 40.3(3) .
Cl1 Rh1 N2 O1 -48.29(18) .
Cl2 Rh1 N2 O1 -137.25(18) .
C10 Rh1 N2 C4 -123.7(2) .
C13 Rh1 N2 C4 -54.5(2) .
C9 Rh1 N2 C4 -85.8(2) .
C12 Rh1 N2 C4 -63.5(3) .
C11 Rh1 N2 C4 -134.9(2) .
Cl1 Rh1 N2 C4 136.5(2) .
Cl2 Rh1 N2 C4 47.6(2) .
C8 N1 C1 C6 -175.3(3) .
C7 N1 C1 C6 -5.5(4) .
C8 N1 C1 C2 5.8(4) .
C7 N1 C1 C2 175.6(3) .
N1 C1 C2 C3 -179.3(2) .
C6 C1 C2 C3 1.8(4) .
C1 C2 C3 C4 1.4(4) .
O1 N2 C4 C5 -173.1(2) .
Rh1 N2 C4 C5 2.0(3) .
O1 N2 C4 C3 7.7(4) .
Rh1 N2 C4 C3 -177.19(19) .
C2 C3 C4 N2 176.8(2) .
C2 C3 C4 C5 -2.4(4) .
N2 C4 C5 C6 -179.0(2) .
C3 C4 C5 C6 0.2(4) .
C4 C5 C6 C1 3.0(4) .
N1 C1 C6 C5 177.1(2) .
C2 C1 C6 C5 -4.0(4) .
C1 N1 C7 C8 -112.8(3) 3_566
C8 N1 C7 C8 58.3(3) 3_566
C1 N1 C8 C7 112.9(3) 3_566
C7 N1 C8 C7 -58.1(3) 3_566
N2 Rh1 C9 C13 131.23(16) .
C10 Rh1 C9 C13 -119.3(2) .
C12 Rh1 C9 C13 -38.23(15) .
C11 Rh1 C9 C13 -80.14(17) .
Cl1 Rh1 C9 C13 -142.23(14) .
Cl2 Rh1 C9 C13 32.70(19) .
N2 Rh1 C9 C10 -109.49(16) .
C13 Rh1 C9 C10 119.3(2) .
C12 Rh1 C9 C10 81.05(17) .
C11 Rh1 C9 C10 39.14(16) .
Cl1 Rh1 C9 C10 -23.0(2) .
Cl2 Rh1 C9 C10 151.99(13) .
N2 Rh1 C9 C14 10.7(3) .
C10 Rh1 C9 C14 120.2(4) .
C13 Rh1 C9 C14 -120.6(4) .
C12 Rh1 C9 C14 -158.8(3) .
C11 Rh1 C9 C14 159.3(3) .
Cl1 Rh1 C9 C14 97.2(3) .
Cl2 Rh1 C9 C14 -87.9(3) .
C13 C9 C10 C11 -4.0(3) .
C14 C9 C10 C11 174.8(3) .
Rh1 C9 C10 C11 -64.20(18) .
C13 C9 C10 C15 179.8(3) .
C14 C9 C10 C15 -1.5(5) .
Rh1 C9 C10 C15 119.6(3) .
C13 C9 C10 Rh1 60.21(19) .
C14 C9 C10 Rh1 -121.0(3) .
N2 Rh1 C10 C9 75.70(17) .
C13 Rh1 C10 C9 -36.57(16) .
C12 Rh1 C10 C9 -79.63(17) .
C11 Rh1 C10 C9 -115.4(2) .
Cl1 Rh1 C10 C9 164.53(14) .
Cl2 Rh1 C10 C9 -78.7(3) .
N2 Rh1 C10 C11 -168.93(15) .
C13 Rh1 C10 C11 78.80(17) .
C9 Rh1 C10 C11 115.4(2) .
C12 Rh1 C10 C11 35.74(15) .
Cl1 Rh1 C10 C11 -80.10(15) .
Cl2 Rh1 C10 C11 36.7(3) .
N2 Rh1 C10 C15 -47.6(3) .
C13 Rh1 C10 C15 -159.8(3) .
C9 Rh1 C10 C15 -123.3(3) .
C12 Rh1 C10 C15 157.1(3) .
C11 Rh1 C10 C15 121.4(3) .
Cl1 Rh1 C10 C15 41.3(3) .
Cl2 Rh1 C10 C15 158.1(2) .
C9 C10 C11 C12 3.5(3) .
C15 C10 C11 C12 179.9(3) .
Rh1 C10 C11 C12 -59.81(19) .
C9 C10 C11 C16 -175.0(2) .
C15 C10 C11 C16 1.4(4) .
Rh1 C10 C11 C16 121.7(3) .
C9 C10 C11 Rh1 63.34(17) .
C15 C10 C11 Rh1 -120.3(3) .
N2 Rh1 C11 C12 137.43(17) .
C10 Rh1 C11 C12 120.0(2) .
C13 Rh1 C11 C12 37.82(16) .
C9 Rh1 C11 C12 80.64(18) .
Cl1 Rh1 C11 C12 -135.88(15) .
Cl2 Rh1 C11 C12 -45.50(18) .
N2 Rh1 C11 C10 17.5(2) .
C13 Rh1 C11 C10 -82.14(18) .
C9 Rh1 C11 C10 -39.32(16) .
C12 Rh1 C11 C10 -120.0(2) .
Cl1 Rh1 C11 C10 104.16(15) .
Cl2 Rh1 C11 C10 -165.47(13) .
N2 Rh1 C11 C16 -100.2(3) .
C10 Rh1 C11 C16 -117.7(3) .
C13 Rh1 C11 C16 160.2(3) .
C9 Rh1 C11 C16 -157.0(3) .
C12 Rh1 C11 C16 122.4(3) .
Cl1 Rh1 C11 C16 -13.5(3) .
Cl2 Rh1 C11 C16 76.9(3) .
C10 C11 C12 C13 -1.8(3) .
C16 C11 C12 C13 176.7(3) .
Rh1 C11 C12 C13 -59.95(18) .
C10 C11 C12 C17 -179.1(3) .
C16 C11 C12 C17 -0.6(5) .
Rh1 C11 C12 C17 122.7(3) .
C10 C11 C12 Rh1 58.20(18) .
C16 C11 C12 Rh1 -123.3(3) .
N2 Rh1 C12 C11 -105.5(2) .
C10 Rh1 C12 C11 -37.07(16) .
C13 Rh1 C12 C11 -118.4(2) .
C9 Rh1 C12 C11 -80.69(17) .
Cl1 Rh1 C12 C11 51.79(17) .
Cl2 Rh1 C12 C11 143.28(15) .
N2 Rh1 C12 C13 13.0(3) .
C10 Rh1 C12 C13 81.37(18) .
C9 Rh1 C12 C13 37.75(16) .
C11 Rh1 C12 C13 118.4(2) .
Cl1 Rh1 C12 C13 170.23(14) .
Cl2 Rh1 C12 C13 -98.29(16) .
N2 Rh1 C12 C17 131.8(3) .
C10 Rh1 C12 C17 -159.8(3) .
C13 Rh1 C12 C17 118.9(3) .
C9 Rh1 C12 C17 156.6(3) .
C11 Rh1 C12 C17 -122.7(3) .
Cl1 Rh1 C12 C17 -70.9(3) .
Cl2 Rh1 C12 C17 20.6(3) .
C10 C9 C13 C12 3.0(3) .
C14 C9 C13 C12 -175.8(3) .
Rh1 C9 C13 C12 62.42(19) .
C10 C9 C13 C18 177.9(3) .
C14 C9 C13 C18 -0.9(5) .
Rh1 C9 C13 C18 -122.7(3) .
C10 C9 C13 Rh1 -59.46(18) .
C14 C9 C13 Rh1 121.8(3) .
C11 C12 C13 C9 -0.7(3) .
C17 C12 C13 C9 176.7(3) .
Rh1 C12 C13 C9 -61.90(18) .
C11 C12 C13 C18 -175.8(3) .
C17 C12 C13 C18 1.6(5) .
Rh1 C12 C13 C18 123.0(3) .
C11 C12 C13 Rh1 61.15(19) .
C17 C12 C13 Rh1 -121.4(3) .
N2 Rh1 C13 C9 -56.47(17) .
C10 Rh1 C13 C9 37.35(15) .
C12 Rh1 C13 C9 117.3(2) .
C11 Rh1 C13 C9 80.69(17) .
Cl1 Rh1 C13 C9 96.0(2) .
Cl2 Rh1 C13 C9 -156.41(14) .
N2 Rh1 C13 C12 -173.77(15) .
C10 Rh1 C13 C12 -79.94(17) .
C9 Rh1 C13 C12 -117.3(2) .
C11 Rh1 C13 C12 -36.60(16) .
Cl1 Rh1 C13 C12 -21.3(3) .
Cl2 Rh1 C13 C12 86.30(15) .
N2 Rh1 C13 C18 66.1(3) .
C10 Rh1 C13 C18 159.9(3) .
C9 Rh1 C13 C18 122.6(4) .
C12 Rh1 C13 C18 -120.1(4) .
C11 Rh1 C13 C18 -156.7(3) .
Cl1 Rh1 C13 C18 -141.4(2) .
Cl2 Rh1 C13 C18 -33.8(3) .
C21 N3 C19 O2 -176.6(3) .
C20 N3 C19 O2 -0.4(5) .
